data_2101197
loop_
_publ_author_name
'Thomas, P. A.'
'Duhlev, R.'
'Teat, S. J.'

_publ_section_title
;
 A comparative structural study of a flux-grown crystal of
 K~0.86~Rb~0.14~TiOPO~4~ and an ion-exchanged crystal of
 K~0.84~Rb~0.16~TiOPO~4~
;
_journal_issue 5
_journal_name_full 'Acta Crystallographica Section B'
_journal_page_first 538
_journal_page_last 543
_journal_paper_doi 10.1107/S0108768194003150
_journal_volume 50
_journal_year 1994
_chemical_formula_sum 'K0.84 O5 P Rb0.16 Ti'
_chemical_formula_weight 205.34
_symmetry_cell_setting orthorhombic
_symmetry_space_group_name_Hall 'P 2c -2n'
_symmetry_space_group_name_H-M 'P n a 21'
_cell_angle_alpha 90
_cell_angle_beta 90
_cell_angle_gamma 90
_cell_formula_units_Z 8
_cell_length_a 12.858(3)
_cell_length_b 6.4125(7)
_cell_length_c 10.5920(10)
_cell_volume 873.3(2)
_diffrn_radiation_type Mo
_diffrn_radiation_wavelength 0.71073
_exptl_absorpt_coefficient_mu 5.06
_exptl_crystal_density_diffrn 3.12
_cod_data_source_file ha0130.cif
_cod_data_source_block ha0130b
_cod_original_cell_volume 873.3(4)
_cod_original_formula_sum 'K0.84 O5 P1 Rb0.16 Ti1'
_cod_database_code 2101197

loop_
_atom_site_label
_atom_site_fract_x
_atom_site_fract_y
_atom_site_fract_z
_atom_site_U_iso_or_equiv
K(1) .37900(10) .7796(2) .6871(2) 0.0210(7)
K(2) .10350(10) .6877(2) .93120(10) 0.0217(6)
Rb(3) .099(2) .344(3) .0410(10) 0.010(5)
Ti(1) .37280(7) .4978(2) -.0003(2) 0.0056(4)
Ti(2) .24800(10) .2671(2) .7467(2) 0.0063(3)
P(1) .4992(2) .3363(2) .7390(2) 0.0065(6)
P(2) .18140(10) .4992(3) .4869(2) 0.0068(5)
O(1) .4871(4) .4838(9) .8512(4) 0.011(2)
O(2) .5114(4) .4670(9) .6176(3) 0.014(2)
O(3) .4016(4) .1985(7) .7193(4) 0.010(2)
O(4) .5953(3) .1951(7) .7582(5) 0.009(2)
O(5) .1124(4) .3089(8) .4583(4) 0.010(2)
O(6) .1122(4) .6887(7) .5122(5) 0.012(3)
O(7) .2529(5) .5395(8) .3710(4) 0.011(2)
O(8) .2539(4) .4616(8) .5993(4) 0.010(2)
O(9) .2242(4) .9625(7) .3567(4) 0.009(2)
O(10) .2244(4) .0391(9) .6082(4) 0.011(2)

loop_
_geom_angle_atom_site_label_1
_geom_angle_atom_site_label_2
_geom_angle_atom_site_label_3
_geom_angle
Ti(1) O(9) Ti(2) 136.3(3)
Ti(1) O(10) Ti(2) 133.0(3)

loop_
_geom_bond_atom_site_label_1
_geom_bond_atom_site_label_2
_geom_bond_distance
Ti(1) O(10) 1.719(5)
Ti(1) O(2) 1.957(5)
Ti(1) O(9) 1.974(5)
Ti(1) O(6) 1.996(5)
Ti(1) O(5) 2.051(5)
Ti(1) O(1) 2.154(5)
Ti(2) O(9) 1.748(5)
Ti(2) O(7) 1.965(4)
Ti(2) O(4) 1.983(5)
Ti(2) O(8) 2.000(5)
Ti(2) O(3) 2.044(5)
Ti(2) O(10) 2.094(5)
P(1) O(1) 1.527(5)
P(1) O(4) 1.545(5)
P(1) O(3) 1.549(5)
P(1) O(2) 1.543(4)
P(2) O(6) 1.530(5)
P(2) O(8) 1.531(5)
P(2) O(5) 1.539(5)
P(2) O(7) 1.556(5)
K(1) O(3) 2.724(5)
K(1) O(10) 2.723(6)
K(1) O(2) 2.731(6)
K(1) O(8) 2.759(5)
K(1) O(5) 2.881(5)
K(1) O(1) 2.924(5)
K(1) O(9) 3.021(5)
K(1) O(7) 3.074(5)
K(2) O(1) 2.720(5)
K(2) O(9) 2.761(5)
K(2) O(5) 2.790(5)
K(2) O(7) 2.985(5)
K(2) O(2) 3.047(5)
K(2) O(3) 3.053(4)
K(2) O(4) 3.065(5)
K(2) O(10) 3.052(5)
K(2) O(8) 3.101(5)
Rb(3) O(10) 2.69(2)
Rb(3) O(6) 2.74(2)
Rb(3) O(2) 2.92(2)
Rb(3) O(3) 2.95(2)
Rb(3) O(4) 3.01(2)
Rb(3) O(9) 3.09(2)
Rb(3) O(8) 3.16(2)
Rb(3) O(1) 3.25(2)
Rb(3) O(7) 3.27(2)
